data_2005702
loop_
_publ_author_name
'Tahir, M. N.'
'\"Ulk\"u, D.'
'Yilmaz, H.'
'Nazir, H.'

_publ_section_title
;
 Ethyl
 {[<i>N</i>-(2-Hydroxyethyl)amino](2-hydroxy-1-naphthyl)methyl}phosphonate
;
_journal_issue 12
_journal_name_full 'Acta Crystallographica Section C'
_journal_page_first 3133
_journal_page_last 3135
_journal_paper_doi 10.1107/S0108270196009304
_journal_volume 52
_journal_year 1996
_chemical_formula_moiety 'C15 H20 N O5 P'
_chemical_formula_sum 'C15 H20 N O5 P'
_chemical_formula_weight 325.30
_space_group_IT_number 14
_symmetry_cell_setting monoclinic
_symmetry_space_group_name_Hall '-P 2yn'
_symmetry_space_group_name_H-M 'P 1 21/n 1'
_atom_type_scat_source IntTabIV
_cell_angle_alpha 90.00
_cell_angle_beta 92.47(4)
_cell_angle_gamma 90.00
_cell_formula_units_Z 4
_cell_length_a 6.990(3)
_cell_length_b 13.887(4)
_cell_length_c 16.389(3)
_cell_measurement_reflns_used 25
_cell_measurement_temperature 294
_cell_measurement_theta_max 18.14
_cell_measurement_theta_min 10.13
_cell_volume 1589.4(9)
_computing_data_collection 'CAD-4 EXPRESS (Enraf-Nonius, 1993)'
_computing_data_reduction 'MolEN (Fair, 1990)'
_computing_molecular_graphics 'MolEN version of ORTEPII (Johnson, 1976)'
_computing_publication_material MolEN
_computing_structure_refinement 'LSFM MolEN'
_computing_structure_solution 'SIMPEL MolEN'
_diffrn_measurement_device 'Enraf-Nonius CAD-4'
_diffrn_measurement_method '\w/2\q scans'
_diffrn_radiation_type MoK\a
_diffrn_radiation_wavelength 0.71073
_diffrn_reflns_av_R_equivalents 0.018
_diffrn_reflns_limit_h_max 8
_diffrn_reflns_limit_h_min 0
_diffrn_reflns_limit_k_max 0
_diffrn_reflns_limit_k_min -16
_diffrn_reflns_limit_l_max 19
_diffrn_reflns_limit_l_min -19
_diffrn_reflns_number 2932
_diffrn_reflns_theta_max 25.01
_diffrn_reflns_theta_min 2.68
_diffrn_standards_decay_% -0.28
_diffrn_standards_interval_time 120
_diffrn_standards_number 3
_exptl_absorpt_coefficient_mu 0.19
_exptl_absorpt_correction_T_max 0.999
_exptl_absorpt_correction_T_min 0.977
_exptl_absorpt_correction_type 'empirical via \y scans (MolEN; Fair, 1990)'
_exptl_crystal_colour colourless
_exptl_crystal_density_diffrn 1.359
_exptl_crystal_density_meas ?
_exptl_crystal_description prismatic
_exptl_crystal_size_max 0.35
_exptl_crystal_size_mid 0.20
_exptl_crystal_size_min 0.10
_refine_diff_density_max 0.283
_refine_diff_density_min -0.326
_refine_ls_extinction_method none
_refine_ls_goodness_of_fit_obs 1.24
_refine_ls_number_parameters 199
_refine_ls_number_reflns 2036
_refine_ls_R_factor_obs 0.049
_refine_ls_shift/esd_max 0.0004
_refine_ls_structure_factor_coef F
_refine_ls_weighting_scheme unit
_refine_ls_wR_factor_obs 0.054
_reflns_number_observed 2036
_reflns_number_total 2680
_reflns_observed_criterion I>3\s(I)
_cod_data_source_file ab1384.cif
_cod_data_source_block hashmz2
_cod_depositor_comments
;
The following automatic conversions were performed:

'_exptl_crystal_density_meas' value 'not measured' was changed to '?'
- the value is perceived as not measured.

Automatic conversion script
Id: cif_fix_values 3008 2015-01-20 13:52:24Z robertas 

The following automatic conversions were performed:

'_refine_ls_weighting_scheme' value 'Unit weight' was changed to
'unit'.

Automatic conversion script
Id: cif_fix_values 3143 2015-03-26 13:38:13Z robertas 
;
_cod_original_cell_volume 1589.4(8)
_cod_original_sg_symbol_H-M 'P 21/n'
_cod_database_code 2005702

loop_
_symmetry_equiv_pos_as_xyz
x,y,z
-x,-y,-z
-x+1/2,y+1/2,-z+1/2
x+1/2,-y+1/2,z+1/2

loop_
_atom_site_aniso_label
_atom_site_aniso_U_11
_atom_site_aniso_U_22
_atom_site_aniso_U_33
_atom_site_aniso_U_12
_atom_site_aniso_U_13
_atom_site_aniso_U_23
_atom_site_aniso_type_symbol
P1 0.0254(4) 0.0345(4) 0.0326(4) 0.0014(4) -0.0046(4) 0.0014(5) P
O1 0.0280(10) 0.064(2) 0.0420(10) 0.0110(10) 0.0050(10) 0.0130(10) O
O2 0.052(2) 0.054(2) 0.099(2) -0.006(2) 0.021(2) 0.004(2) O
O3 0.0480(10) 0.0420(10) 0.0360(10) -0.0020(10) -0.0140(10) 0.0040(10) O
O4 0.0330(10) 0.054(2) 0.051(2) -0.0020(10) 0.0020(10) 0.0020(10) O
O5 0.0400(10) 0.0410(10) 0.047(2) 0.0060(10) -0.0020(10) -0.0010(10) O
N1 0.040(2) 0.037(2) 0.0260(10) 0.0020(10) -0.0070(10) 0.0040(10) N
C1 0.027(2) 0.036(2) 0.031(2) -0.003(2) -0.0040(10) 0.003(2) C
C2 0.030(2) 0.042(2) 0.036(2) -0.005(2) -0.002(2) 0.006(2) C
C3 0.028(2) 0.052(2) 0.053(2) -0.002(2) -0.007(2) 0.013(2) C
C4 0.048(2) 0.051(2) 0.042(2) -0.008(2) -0.015(2) 0.015(2) C
C5 0.049(2) 0.038(2) 0.033(2) -0.016(2) -0.007(2) 0.002(2) C
C6 0.068(3) 0.056(3) 0.031(2) -0.014(2) -0.004(2) 0.006(2) C
C7 0.082(3) 0.070(3) 0.034(2) -0.013(3) 0.014(2) -0.008(2) C
C8 0.056(3) 0.072(3) 0.048(2) -0.003(2) 0.016(2) -0.017(2) C
C9 0.042(2) 0.057(3) 0.038(2) -0.002(2) 0.003(2) -0.006(2) C
C10 0.034(2) 0.037(2) 0.030(2) -0.012(2) -0.002(2) -0.004(2) C
C11 0.027(2) 0.035(2) 0.029(2) 0.003(2) -0.0010(10) 0.000(2) C
C12 0.050(2) 0.036(2) 0.040(2) -0.003(2) -0.005(2) -0.004(2) C
C13 0.054(2) 0.042(2) 0.053(2) -0.009(2) -0.001(2) 0.004(2) C
C14 0.058(2) 0.043(2) 0.069(3) 0.012(2) -0.017(2) 0.008(2) C
C15 0.124(4) 0.048(3) 0.104(4) -0.013(3) -0.050(3) 0.019(3) C

loop_
_atom_site_label
_atom_site_fract_x
_atom_site_fract_y
_atom_site_fract_z
_atom_site_B_iso_or_equiv
_atom_site_thermal_displace_type
_atom_site_type_symbol
P1 0.9730(1) 0.15377(7) 0.92561(6) 2.44(2) Beq P
O1 0.4915(3) 0.1428(2) 0.8745(2) 3.49(6) Beq O
O2 0.3359(5) -0.0639(2) 0.9130(2) 5.34(8) Beq O
O3 0.9978(4) 0.1120(2) 1.0090(2) 3.34(5) Beq O
O4 1.1396(4) 0.1839(2) 0.8789(2) 3.64(6) Beq O
O5 0.8351(4) 0.2434(2) 0.9341(2) 3.37(6) Beq O
N1 0.7249(4) -0.0041(2) 0.9079(2) 2.73(6) Beq N
C1 0.7385(5) 0.1062(3) 0.7878(2) 2.45(7) Beq C
C2 0.5617(5) 0.1463(3) 0.7990(2) 2.83(7) Beq C
C3 0.4556(5) 0.1900(3) 0.7336(3) 3.51(9) Beq C
C4 0.5299(6) 0.1940(3) 0.6589(3) 3.76(9) Beq C
C5 0.7105(6) 0.1542(3) 0.6437(2) 3.17(8) Beq C
C6 0.7866(7) 0.1564(3) 0.5652(2) 4.12(9) Beq C
C7 0.9576(7) 0.1165(4) 0.5504(3) 4.9(1) Beq C
C8 1.0643(7) 0.0728(4) 0.6141(3) 4.6(1) Beq C
C9 0.9979(6) 0.0698(3) 0.6912(3) 3.61(9) Beq C
C10 0.8180(5) 0.1090(3) 0.7094(2) 2.68(7) Beq C
C11 0.8473(5) 0.0620(3) 0.8603(2) 2.38(7) Beq C
C12 0.6394(6) -0.0859(3) 0.8595(2) 3.34(8) Beq C
C13 0.4824(6) -0.1326(3) 0.9044(3) 3.92(9) Beq C
C14 0.8196(7) 0.3195(3) 0.8737(3) 4.5(1) Beq C
C15 0.9289(9) 0.4054(4) 0.9010(4) 7.4(2) Beq C
H1 0.381 0.161 0.879 4.6 Beq H
H2 0.244 -0.091 0.933 7.0 Beq H
H3 0.333 0.216 0.742 4.5 Beq H
H4 0.459 0.224 0.615 4.9 Beq H
H6 0.715 0.187 0.522 5.3 Beq H
H7 1.005 0.118 0.497 6.3 Beq H
H8 1.185 0.045 0.604 6.0 Beq H
H9 1.074 0.041 0.734 4.7 Beq H
H11 0.626 0.028 0.930 3.7 Beq H
H11' 0.953 0.021 0.843 3.4 Beq H
H12 0.793 -0.029 0.943 3.7 Beq H
H121 0.738 -0.132 0.847 4.5 Beq H
H122 0.590 -0.060 0.810 4.5 Beq H
H131 0.436 -0.187 0.873 5.2 Beq H
H132 0.522 -0.158 0.956 5.2 Beq H
H141 0.679 0.332 0.859 5.8 Beq H
H142 0.906 0.298 0.830 5.8 Beq H
H151 0.905 0.453 0.862 9.3 Beq H
H152 0.890 0.421 0.954 9.3 Beq H
H153 1.066 0.394 0.907 9.3 Beq H

loop_
_geom_angle_atom_site_label_1
_geom_angle_atom_site_label_2
_geom_angle_atom_site_label_3
_geom_angle
_geom_angle_publ_flag
O3 P1 O4 121.5(2) yes
O3 P1 O5 105.8(2) yes
O3 P1 C11 107.2(2) yes
O4 P1 O5 108.5(2) yes
O4 P1 C11 105.0(2) yes
O5 P1 C11 108.4(2) yes
C2 O1 H1 116.4(3) no
C13 O2 H2 107.9(4) no
P1 O5 C14 122.7(3) yes
C11 N1 C12 114.4(3) yes
C11 N1 H11 111.5(3) no
C11 N1 H12 107.7(3) no
C12 N1 H11 107.0(3) no
C12 N1 H12 105.6(3) no
H11 N1 H12 110.5(3) no
C2 C1 C10 119.9(3) yes
C2 C1 C11 118.9(3) yes
C10 C1 C11 121.2(3) yes
O1 C2 C1 118.2(3) yes
O1 C2 C3 120.7(4) yes
C1 C2 C3 121.1(4) yes
C2 C3 C4 119.7(4) yes
C2 C3 H3 120.2(4) no
C4 C3 H3 120.1(4) no
C3 C4 C5 121.8(4) yes
C3 C4 H4 119.2(5) no
C5 C4 H4 119.0(4) no
C4 C5 C6 121.8(4) yes
C4 C5 C10 118.9(4) yes
C6 C5 C10 119.3(4) yes
C5 C6 C7 121.7(4) yes
C5 C6 H6 119.1(5) no
C7 C6 H6 119.2(5) no
C6 C7 C8 119.5(4) yes
C6 C7 H7 120.2(5) no
C8 C7 H7 120.3(6) no
C7 C8 C9 120.9(5) yes
C7 C8 H8 119.5(5) no
C9 C8 H8 119.6(5) no
C8 C9 C10 121.7(4) yes
C8 C9 H9 119.2(5) no
C10 C9 H9 119.1(4) no
C1 C10 C5 118.6(4) yes
C1 C10 C9 124.5(4) yes
C5 C10 C9 116.9(4) yes
P1 C11 N1 112.8(2) yes
P1 C11 C1 112.5(3) yes
P1 C11 H11' 102.5(3) no
N1 C11 C1 112.3(3) yes
N1 C11 H11' 104.9(3) no
C1 C11 H11' 111.2(3) no
N1 C12 C13 110.7(3) yes
N1 C12 H121 109.9(4) no
N1 C12 H122 107.1(4) no
C13 C12 H121 110.8(4) no
C13 C12 H122 109.9(4) no
H121 C12 H122 108.4(4) no
O2 C13 C12 107.8(4) yes
O2 C13 H131 110.6(4) no
O2 C13 H132 110.5(4) no
C12 C13 H131 108.0(4) no
C12 C13 H132 114.1(4) no
H131 C13 H132 105.7(4) no
O5 C14 C15 111.1(4) yes
O5 C14 H141 109.2(4) no
O5 C14 H142 104.1(4) no
C15 C14 H141 114.5(4) no
C15 C14 H142 97.7(5) no
H141 C14 H142 119.5(5) no
C14 C15 H151 106.9(5) no
C14 C15 H152 107.4(6) no
C14 C15 H153 113.5(5) no
H151 C15 H152 114.9(6) no
H151 C15 H153 109.2(7) no
H152 C15 H153 105.1(6) no

loop_
_geom_bond_atom_site_label_1
_geom_bond_atom_site_label_2
_geom_bond_distance
_geom_bond_publ_flag
P1 O3 1.488(3) yes
P1 O4 1.482(3) yes
P1 O5 1.584(3) yes
P1 C11 1.860(4) yes
O1 C2 1.351(4) yes
O1 H1 0.819(3) no
O2 C13 1.411(5) yes
O2 H2 0.830(3) no
O5 C14 1.449(5) yes
N1 C11 1.497(5) yes
N1 C12 1.495(5) yes
N1 H11 0.912(3) no
N1 H12 0.810(3) no
C1 C2 1.375(5) yes
C1 C10 1.421(5) yes
C1 C11 1.514(5) yes
C2 C3 1.415(5) yes
C3 C4 1.350(6) yes
C3 H3 0.950(4) no
C4 C5 1.411(6) yes
C4 H4 0.950(4) no
C5 C6 1.414(6) yes
C5 C10 1.431(5) yes
C6 C7 1.349(7) yes
C6 H6 0.950(5) no
C7 C8 1.396(7) yes
C7 H7 0.950(5) no
C8 C9 1.365(6) yes
C8 H8 0.950(5) no
C9 C10 1.415(6) yes
C9 H9 0.950(5) no
C11 H11' 0.984(4) no
C12 C13 1.496(6) yes
C12 H121 0.971(4) no
C12 H122 0.941(4) no
C13 H131 0.964(5) no
C13 H132 0.949(5) no
C14 C15 1.476(7) yes
C14 H141 1.020(5) no
C14 H142 0.999(5) no
C15 H151 0.930(6) no
C15 H152 0.954(7) no
C15 H153 0.970(7) no

loop_
_geom_torsion_atom_site_label_1
_geom_torsion_atom_site_label_2
_geom_torsion_atom_site_label_3
_geom_torsion_atom_site_label_4
_geom_torsion
_geom_torsion_publ_flag
O3 P1 O5 C14 161.36(0.29) no
O4 P1 O5 C14 29.52(0.34) no
C11 P1 O5 C14 -83.97(0.32) no
O3 P1 C11 N1 26.99(0.28) no
O3 P1 C11 C1 155.22(0.24) no
O3 P1 C11 H11' -85.26(0.26) no
O4 P1 C11 N1 157.38(0.24) no
O4 P1 C11 C1 -74.38(0.27) no
O4 P1 C11 H11' 45.14(0.28) no
O5 P1 C11 N1 -86.79(0.26) no
O5 P1 C11 C1 41.45(0.28) no
O5 P1 C11 H11' 160.97(0.23) no
H1 O1 C2 C1 -172.46(0.34) no
H1 O1 C2 C3 7.55(0.55) no
H2 O2 C13 C12 174.00(0.36) no
H2 O2 C13 H131 56.09(0.52) no
H2 O2 C13 H132 -60.65(0.50) no
P1 O5 C14 C15 -101.68(0.41) no
P1 O5 C14 H141 131.14(0.32) no
P1 O5 C14 H142 2.43(0.49) no
C12 N1 C11 P1 -173.27(0.25) no
C12 N1 C11 C1 58.36(0.39) no
C12 N1 C11 H11' -62.46(0.38) no
H11 N1 C11 P1 65.13(0.33) no
H11 N1 C11 C1 -63.24(0.38) no
H11 N1 C11 H11' 175.94(0.28) no
H12 N1 C11 P1 -56.24(0.36) no
H12 N1 C11 C1 175.39(0.30) no
H12 N1 C11 H11' 54.56(0.39) no
C11 N1 C12 C13 -165.45(0.31) no
C11 N1 C12 H121 71.88(0.41) no
C11 N1 C12 H122 -45.63(0.44) no
H11 N1 C12 C13 -41.42(0.41) no
H11 N1 C12 H121 -164.09(0.32) no
H11 N1 C12 H122 78.40(0.40) no
H12 N1 C12 C13 76.31(0.40) no
H12 N1 C12 H121 -46.36(0.44) no
H12 N1 C12 H122 -163.87(0.34) no
C10 C1 C2 O1 -179.50(0.33) no
C10 C1 C2 C3 0.49(0.58) no
C11 C1 C2 O1 -1.14(0.53) no
C11 C1 C2 C3 178.85(0.35) no
C2 C1 C10 C5 0.07(0.57) no
C2 C1 C10 C9 -179.76(0.39) no
C11 C1 C10 C5 -178.25(0.34) no
C11 C1 C10 C9 1.91(0.59) no
C2 C1 C11 P1 -80.43(0.38) no
C2 C1 C11 N1 48.06(0.45) no
C2 C1 C11 H11' 165.19(0.34) no
C10 C1 C11 P1 97.91(0.36) no
C10 C1 C11 N1 -133.60(0.35) no
C10 C1 C11 H11' -16.47(0.50) no
O1 C2 C3 C4 178.96(0.38) no
O1 C2 C3 H3 -1.24(0.64) no
C1 C2 C3 C4 -1.03(0.62) no
C1 C2 C3 H3 178.76(0.39) no
C2 C3 C4 C5 1.00(0.64) no
C2 C3 C4 H4 -178.95(0.40) no
H3 C3 C4 C5 -178.79(0.40) no
H3 C3 C4 H4 1.26(0.71) no
C3 C4 C5 C6 178.58(0.42) no
C3 C4 C5 C10 -0.44(0.63) no
H4 C4 C5 C6 -1.47(0.67) no
H4 C4 C5 C10 179.51(0.39) no
C4 C5 C6 C7 -178.57(0.45) no
C4 C5 C6 H6 1.23(0.70) no
C10 C5 C6 C7 0.45(0.67) no
C10 C5 C6 H6 -179.75(0.42) no
C4 C5 C10 C1 -0.10(0.57) no
C4 C5 C10 C9 179.74(0.38) no
C6 C5 C10 C1 -179.15(0.38) no
C6 C5 C10 C9 0.69(0.57) no
C5 C6 C7 C8 -0.86(0.74) no
C5 C6 C7 H7 179.18(0.46) no
H6 C6 C7 C8 179.33(0.47) no
H6 C6 C7 H7 -0.63(0.82) no
C6 C7 C8 C9 0.09(0.76) no
C6 C7 C8 H8 -179.76(0.49) no
H7 C7 C8 C9 -179.94(0.45) no
H7 C7 C8 H8 0.20(0.85) no
C7 C8 C9 C10 1.10(0.72) no
C7 C8 C9 H9 -178.97(0.45) no
H8 C8 C9 C10 -179.04(0.44) no
H8 C8 C9 H9 0.89(0.77) no
C8 C9 C10 C1 178.37(0.42) no
C8 C9 C10 C5 -1.46(0.62) no
H9 C9 C10 C1 -1.56(0.67) no
H9 C9 C10 C5 178.61(0.40) no
N1 C12 C13 O2 63.38(0.42) no
N1 C12 C13 H131 -177.02(0.34) no
N1 C12 C13 H132 -59.79(0.49) no
H121 C12 C13 O2 -174.51(0.35) no
H121 C12 C13 H131 -54.91(0.50) no
H121 C12 C13 H132 62.33(0.53) no
H122 C12 C13 O2 -54.70(0.47) no
H122 C12 C13 H131 64.90(0.49) no
H122 C12 C13 H132 -177.86(0.39) no
O5 C14 C15 H151 -175.47(0.45) no
O5 C14 C15 H152 -51.69(0.60) no
O5 C14 C15 H153 64.03(0.64) no
H141 C14 C15 H151 -51.21(0.69) no
H141 C14 C15 H152 72.57(0.63) no
H141 C14 C15 H153 -171.71(0.49) no
H142 C14 C15 H151 76.17(0.57) no
H142 C14 C15 H152 -160.05(0.48) no
H142 C14 C15 H153 -44.33(0.63) no
